data_7153047
loop_
_publ_author_name
'Slav\'ik, Petr'
'Fl\'idrov\'a, Karol\'ina'
'Dvo\<r\'akov\'a, Hana'
'Eigner, V\'aclav'
'Lhot\'ak, Pavel'

_publ_section_title
;
 Meta-arylation of calixarenes using organomercurial chemistry.
;
_journal_issue 33
_journal_name_full 'Organic &amp; biomolecular chemistry'
_journal_page_first 5528
_journal_page_last 5534
_journal_paper_doi 10.1039/c3ob41085d
_journal_volume 11
_journal_year 2013
_chemical_formula_moiety 'C46 H51 N1 O6'
_chemical_formula_sum 'C46 H51 N O6'
_chemical_formula_weight 713.9
_chemical_name_systematic ' ?'
_space_group_IT_number 2
_symmetry_cell_setting triclinic
_symmetry_Int_Tables_number 2
_symmetry_space_group_name_Hall '-P 1'
_symmetry_space_group_name_H-M 'P -1'
_cell_angle_alpha 94.246(4)
_cell_angle_beta 91.367(3)
_cell_angle_gamma 113.935(5)
_cell_formula_units_Z 2
_cell_length_a 11.6871(5)
_cell_length_b 12.8055(7)
_cell_length_c 14.7108(6)
_cell_measurement_reflns_used 8100
_cell_measurement_temperature 119.8
_cell_measurement_theta_max 66.81
_cell_measurement_theta_min 3.79
_cell_volume 2003.25(18)
_computing_cell_refinement
;
CrysAlisPro, Agilent Technologies,
Version 1.171.35.7 (release 14-02-2011 CrysAlis171 .NET)
(compiled Feb 15 2011,09:34:54)
;
_computing_data_collection
;
CrysAlisPro, Agilent Technologies,
Version 1.171.35.7 (release 14-02-2011 CrysAlis171 .NET)
(compiled Feb 15 2011,09:34:54)
;
_computing_data_reduction
;
CrysAlisPro, Agilent Technologies,
Version 1.171.35.7 (release 14-02-2011 CrysAlis171 .NET)
(compiled Feb 15 2011,09:34:54)
;
_diffrn_ambient_temperature 119.8
_diffrn_detector_area_resol_mean 10.3784
_diffrn_measured_fraction_theta_full 0.98
_diffrn_measured_fraction_theta_max 0.97
_diffrn_measurement_device 'four-cycle diffractometer'
_diffrn_measurement_device_type 'Xcalibur, Atlas, Gemini ultra'
_diffrn_measurement_method '\w scans'
_diffrn_radiation_monochromator mirror
_diffrn_radiation_probe x-ray
_diffrn_radiation_source 'Enhance Ultra (Cu) X-ray Source'
_diffrn_radiation_type 'Cu K\a'
_diffrn_radiation_wavelength 1.5418
_diffrn_reflns_av_R_equivalents 0.0188
_diffrn_reflns_av_sigmaI/netI 0.0199
_diffrn_reflns_limit_h_max 13
_diffrn_reflns_limit_h_min -10
_diffrn_reflns_limit_k_max 14
_diffrn_reflns_limit_k_min -15
_diffrn_reflns_limit_l_max 17
_diffrn_reflns_limit_l_min -16
_diffrn_reflns_number 13567
_diffrn_reflns_theta_full 66.5
_diffrn_reflns_theta_max 66.92
_diffrn_reflns_theta_min 3.79
_exptl_absorpt_coefficient_mu 0.616
_exptl_absorpt_correction_T_max 0.905
_exptl_absorpt_correction_T_min 0.831
_exptl_absorpt_correction_type analytical
_exptl_absorpt_process_details
;
CrysAlisPro, Agilent Technologies,
Version 1.171.35.7 (release 14-02-2011 CrysAlis171 .NET)
(compiled Feb 15 2011,09:34:54)
Analytical numeric absorption correction using a multifaceted crystal
model based on expressions derived by R.C. Clark & J.S. Reid.
(Clark, R. C. & Reid, J. S. (1995). Acta Cryst. A51, 887-897)
;
_exptl_crystal_density_diffrn 1.1832
_exptl_crystal_F_000 764
_exptl_crystal_size_max 0.537
_exptl_crystal_size_mid 0.352
_exptl_crystal_size_min 0.217
_refine_diff_density_max 0.17
_refine_diff_density_min -0.22
_refine_ls_extinction_method none
_refine_ls_goodness_of_fit_gt 1.74
_refine_ls_goodness_of_fit_ref 1.68
_refine_ls_hydrogen_treatment constr
_refine_ls_number_constraints 324
_refine_ls_number_parameters 498
_refine_ls_number_reflns 6940
_refine_ls_number_restraints 10
_refine_ls_R_factor_all 0.0448
_refine_ls_R_factor_gt 0.0372
_refine_ls_shift/su_max 0.0446
_refine_ls_shift/su_mean 0.0015
_refine_ls_structure_factor_coef Fsqd
_refine_ls_weighting_details w=1/(\s^2^(I)+0.0016I^2^)
_refine_ls_weighting_scheme sigma
_refine_ls_wR_factor_gt 0.1017
_refine_ls_wR_factor_ref 0.1076
_reflns_number_gt 5820
_reflns_number_total 6940
_reflns_threshold_expression I>3\s(I)
_cod_data_source_file c3ob41085d.txt
_cod_data_source_block KF_630_1_1
_cod_depositor_comments
;
The following automatic conversions were performed:

'_diffrn_radiation_probe' value 'X-ray' changed to 'x-ray' according
to /home/saulius/struct/CIF-dictionaries/cif_core.dic dictionary
named 'cif_core.dic' version 2.4.2 from 2011-04-26.

Automatic conversion script
Id: cif_fix_values 1891 2012-01-12 08:04:46Z andrius 
;
_cod_original_formula_sum 'C46 H51 N1 O6'
_cod_database_code 7153047

loop_
_symmetry_equiv_pos_site_id
_symmetry_equiv_pos_as_xyz
1 x,y,z
2 -x,-y,-z

loop_
_atom_site_label
_atom_site_type_symbol
_atom_site_fract_x
_atom_site_fract_y
_atom_site_fract_z
_atom_site_adp_type
_atom_site_U_iso_or_equiv
_atom_site_symmetry_multiplicity
_atom_site_occupancy
_atom_site_calc_flag
C1 C 0.41137(11) 0.30217(12) 0.32953(8) Uani 0.0233(4) 2 1 d
C2 C 0.38785(11) 0.18394(12) 0.35763(9) Uani 0.0262(5) 2 1 d
C3 C 0.48788(11) 0.18948(11) 0.42836(9) Uani 0.0238(4) 2 1 d
C4 C 0.46232(12) 0.16566(11) 0.51906(9) Uani 0.0247(5) 2 1 d
C5 C 0.56183(12) 0.19259(12) 0.58410(9) Uani 0.0278(5) 2 1 d
C6 C 0.68506(12) 0.24238(12) 0.55994(9) Uani 0.0287(5) 2 1 d
C7 C 0.71288(12) 0.26164(12) 0.46960(9) Uani 0.0255(5) 2 1 d
C8 C 0.84587(12) 0.32237(12) 0.44194(9) Uani 0.0277(5) 2 1 d
C9 C 0.86835(11) 0.43867(12) 0.41065(9) Uani 0.0242(5) 2 1 d
C10 C 0.83452(11) 0.51399(12) 0.46513(9) Uani 0.0267(5) 2 1 d
C11 C 0.85121(12) 0.62030(12) 0.43838(9) Uani 0.0289(5) 2 1 d
C12 C 0.89808(12) 0.65082(12) 0.35437(9) Uani 0.0283(5) 2 1 d
C13 C 0.92939(11) 0.57675(12) 0.29638(9) Uani 0.0251(5) 2 1 d
C14 C 0.96251(12) 0.60601(12) 0.19946(9) Uani 0.0294(5) 2 1 d
C15 C 0.85766(12) 0.62800(12) 0.15368(8) Uani 0.0265(5) 2 1 d
C16 C 0.87460(13) 0.73841(12) 0.13695(9) Uani 0.0307(5) 2 1 d
C17 C 0.77373(13) 0.76238(13) 0.11093(9) Uani 0.0318(5) 2 1 d
C18 C 0.65359(13) 0.67630(12) 0.10413(9) Uani 0.0288(5) 2 1 d
C19 C 0.63238(12) 0.56377(12) 0.11879(8) Uani 0.0251(5) 2 1 d
C20 C 0.50136(12) 0.47113(12) 0.11833(9) Uani 0.0257(5) 2 1 d
C21 C 0.46462(11) 0.43990(11) 0.21444(9) Uani 0.0233(4) 2 1 d
C22 C 0.46324(12) 0.52286(12) 0.28073(9) Uani 0.0274(5) 2 1 d
C23 C 0.43478(12) 0.49674(13) 0.36955(9) Uani 0.0299(5) 2 1 d
C24 C 0.41142(11) 0.38784(12) 0.39374(9) Uani 0.0274(5) 2 1 d
C25 C 0.61275(12) 0.23061(11) 0.40465(9) Uani 0.0238(5) 2 1 d
C26 C 0.91728(11) 0.47221(11) 0.32649(9) Uani 0.0238(4) 2 1 d
C27 C 0.73660(12) 0.54036(11) 0.13943(8) Uani 0.0240(5) 2 1 d
C28 C 0.43445(11) 0.32923(11) 0.23929(8) Uani 0.0215(4) 2 1 d
O29 O 0.63899(8) 0.25003(8) 0.31528(6) Uani 0.0290(3) 2 1 d
C30 C 0.60910(19) 0.1503(2) 0.25237(14) Uani 0.0309(9) 2 0.661(4) d
C31 C 0.7137(2) 0.1111(2) 0.24896(15) Uani 0.0384(9) 2 0.661(4) d
C32 C 0.6795(5) 0.0078(4) 0.1769(3) Uani 0.066(2) 2 0.661(4) d
C30' C 0.6818(4) 0.1663(4) 0.2777(4) Uani 0.0309(9) 2 0.216(3) d
C31' C 0.5826(5) 0.0729(4) 0.2165(4) Uani 0.0384(9) 2 0.216(3) d
C32' C 0.6418(12) 0.0050(11) 0.1583(8) Uani 0.066(2) 2 0.216(3) d
C30'' C 0.6650(12) 0.1785(4) 0.2466(7) Uani 0.0309(9) 2 0.123(3) d
C31'' C 0.5951(11) 0.0535(4) 0.2582(8) Uani 0.0384(9) 2 0.123(3) d
C32'' C 0.620(2) -0.0195(8) 0.1795(12) Uani 0.066(2) 2 0.123(3) d
O33 O 0.94805(8) 0.39773(8) 0.26858(6) Uani 0.0265(3) 2 1 d
C34 C 1.07345(12) 0.40662(13) 0.28736(10) Uani 0.0313(5) 2 1 d
C35 C 1.10448(14) 0.33616(15) 0.21379(10) Uani 0.0383(6) 2 1 d
C36 C 1.1164(2) 0.3832(2) 0.12143(12) Uani 0.0650(11) 2 1 d
O37 O 0.71725(8) 0.42948(8) 0.15383(6) Uani 0.0285(3) 2 1 d
C38 C 0.76048(14) 0.37208(13) 0.08424(11) Uani 0.0378(6) 2 1 d
C39 C 0.66454(14) 0.31566(14) 0.00591(11) Uani 0.0405(6) 2 1 d
C40 C 0.71036(19) 0.2505(2) -0.06454(14) Uani 0.0637(9) 2 1 d
O41 O 0.42633(7) 0.24296(8) 0.17300(6) Uani 0.0231(3) 2 1 d
C42 C 0.29927(11) 0.17768(12) 0.13784(9) Uani 0.0259(5) 2 1 d
C43 C 0.29065(14) 0.07229(13) 0.08190(11) Uani 0.0388(6) 2 1 d
C44 C 0.15572(15) -0.00344(14) 0.05009(12) Uani 0.0461(6) 2 1 d
C45 C 0.33216(12) 0.10881(11) 0.54880(9) Uani 0.0241(5) 2 1 d
C46 C 0.24809(12) 0.00464(12) 0.50346(9) Uani 0.0262(5) 2 1 d
C47 C 0.12941(12) -0.05291(12) 0.53356(9) Uani 0.0266(5) 2 1 d
C48 C 0.09540(12) -0.00494(12) 0.60982(9) Uani 0.0258(5) 2 1 d
C49 C 0.17529(12) 0.09804(12) 0.65633(9) Uani 0.0275(5) 2 1 d
C50 C 0.29353(12) 0.15461(12) 0.62500(9) Uani 0.0270(5) 2 1 d
N51 N -0.02866(10) -0.06590(11) 0.64432(8) Uani 0.0322(5) 2 1 d
O52 O -0.06190(10) -0.01794(11) 0.70654(8) Uani 0.0526(5) 2 1 d
O53 O -0.09433(9) -0.16191(9) 0.60875(8) Uani 0.0449(4) 2 1 d
H1c2 H 0.387295 0.134872 0.304868 Uiso 0.0315 2 1 d
H2c2 H 0.306846 0.151054 0.382375 Uiso 0.0315 2 1 d
H1c5 H 0.544479 0.17637 0.646197 Uiso 0.0333 2 1 d
H1c6 H 0.752055 0.263854 0.606079 Uiso 0.0344 2 1 d
H1c8 H 0.861643 0.276375 0.393465 Uiso 0.0332 2 1 d
H2c8 H 0.903262 0.33169 0.492784 Uiso 0.0332 2 1 d
H1c10 H 0.798897 0.491692 0.522441 Uiso 0.032 2 1 d
H1c11 H 0.83041 0.672404 0.477805 Uiso 0.0347 2 1 d
H1c12 H 0.90926 0.724432 0.335673 Uiso 0.034 2 1 d
H1c14 H 1.039288 0.673682 0.201086 Uiso 0.0353 2 1 d
H2c14 H 0.971711 0.542852 0.166042 Uiso 0.0353 2 1 d
H1c16 H 0.957314 0.799 0.143486 Uiso 0.0369 2 1 d
H1c17 H 0.787121 0.838616 0.097624 Uiso 0.0382 2 1 d
H1c18 H 0.583759 0.694425 0.089077 Uiso 0.0345 2 1 d
H1c20 H 0.496281 0.404148 0.081463 Uiso 0.0309 2 1 d
H2c20 H 0.443045 0.496782 0.091042 Uiso 0.0309 2 1 d
H1c22 H 0.482269 0.599232 0.264707 Uiso 0.0329 2 1 d
H1c23 H 0.431311 0.553975 0.414045 Uiso 0.0359 2 1 d
H1c24 H 0.394969 0.371023 0.455829 Uiso 0.0329 2 1 d
H1c34 H 1.078419 0.378473 0.345363 Uiso 0.0375 2 1 d
H2c34 H 1.131775 0.485401 0.288495 Uiso 0.0375 2 1 d
H1c35 H 1.041687 0.258831 0.20884 Uiso 0.046 2 1 d
H2c35 H 1.180943 0.330097 0.231636 Uiso 0.046 2 1 d
H1c36 H 1.137986 0.33537 0.078014 Uiso 0.0781 2 1 d
H2c36 H 1.038036 0.384246 0.101659 Uiso 0.0781 2 1 d
H3c36 H 1.180764 0.459794 0.126026 Uiso 0.0781 2 1 d
H1c38 H 0.782104 0.315477 0.110329 Uiso 0.0454 2 1 d
H2c38 H 0.83625 0.426067 0.061839 Uiso 0.0454 2 1 d
H1c39 H 0.64682 0.372951 -0.022594 Uiso 0.0486 2 1 d
H2c39 H 0.587791 0.263697 0.028595 Uiso 0.0486 2 1 d
H1c40 H 0.648463 0.217494 -0.114446 Uiso 0.0764 2 1 d
H2c40 H 0.787527 0.302347 -0.086802 Uiso 0.0764 2 1 d
H3c40 H 0.723985 0.190676 -0.0368 Uiso 0.0764 2 1 d
H1c42 H 0.273334 0.223502 0.100518 Uiso 0.0311 2 1 d
H2c42 H 0.245381 0.156135 0.187691 Uiso 0.0311 2 1 d
H1c43 H 0.324007 0.030119 0.11754 Uiso 0.0466 2 1 d
H2c43 H 0.34019 0.093845 0.029803 Uiso 0.0466 2 1 d
H1c44 H 0.15309 -0.068047 0.011176 Uiso 0.0553 2 1 d
H2c44 H 0.107582 -0.029989 0.10211 Uiso 0.0553 2 1 d
H3c44 H 0.121128 0.039821 0.016861 Uiso 0.0553 2 1 d
H1c46 H 0.273338 -0.027327 0.450575 Uiso 0.0314 2 1 d
H1c47 H 0.072125 -0.124306 0.50233 Uiso 0.0319 2 1 d
H1c49 H 0.149268 0.129492 0.709093 Uiso 0.0331 2 1 d
H1c50 H 0.349829 0.226451 0.656172 Uiso 0.0324 2 1 d
H1c30 H 0.590663 0.166711 0.192497 Uiso 0.0371 2 0.661(4) d
H2c30 H 0.534438 0.089317 0.269521 Uiso 0.0371 2 0.661(4) d
H1c31 H 0.727869 0.089159 0.30777 Uiso 0.046 2 0.661(4) d
H2c31 H 0.788903 0.172719 0.233435 Uiso 0.046 2 0.661(4) d
H1c32 H 0.751185 -0.010018 0.16901 Uiso 0.0795 2 0.661(4) d
H2c32 H 0.61178 -0.057407 0.196902 Uiso 0.0795 2 0.661(4) d
H3c32 H 0.654424 0.026375 0.119845 Uiso 0.0795 2 0.661(4) d
H1c30' H 0.707566 0.133237 0.326391 Uiso 0.0371 2 0.216(3) d
H2c30' H 0.754514 0.203404 0.243979 Uiso 0.0371 2 0.216(3) d
H1c31' H 0.542463 0.106142 0.177122 Uiso 0.046 2 0.216(3) d
H2c31' H 0.520858 0.021997 0.252977 Uiso 0.046 2 0.216(3) d
H1c32' H 0.577748 -0.054486 0.119285 Uiso 0.0795 2 0.216(3) d
H2c32' H 0.703259 0.05583 0.121593 Uiso 0.0795 2 0.216(3) d
H3c32' H 0.681391 -0.028717 0.197643 Uiso 0.0795 2 0.216(3) d
H1c30'' H 0.753448 0.197479 0.248757 Uiso 0.0371 2 0.123(3) d
H2c30'' H 0.643205 0.193989 0.187293 Uiso 0.0371 2 0.123(3) d
H1c31'' H 0.506872 0.035119 0.258207 Uiso 0.046 2 0.123(3) d
H2c31'' H 0.622108 0.036805 0.315356 Uiso 0.046 2 0.123(3) d
H1c32'' H 0.579149 -0.013976 0.12384 Uiso 0.0795 2 0.123(3) d
H2c32'' H 0.708756 0.008174 0.172539 Uiso 0.0795 2 0.123(3) d
H3c32''' H 0.58804 -0.098131 0.193069 Uiso 0.0795 2 0.123(3) d

loop_
_atom_site_aniso_label
_atom_site_aniso_type_symbol
_atom_site_aniso_U_11
_atom_site_aniso_U_22
_atom_site_aniso_U_33
_atom_site_aniso_U_12
_atom_site_aniso_U_13
_atom_site_aniso_U_23
C1 C 0.0166(6) 0.0291(7) 0.0236(6) 0.0087(5) 0.0005(5) 0.0035(5)
C2 C 0.0212(6) 0.0294(7) 0.0241(6) 0.0060(5) 0.0008(5) 0.0041(5)
C3 C 0.0234(6) 0.0221(6) 0.0254(6) 0.0089(5) 0.0017(5) 0.0025(5)
C4 C 0.0257(6) 0.0227(6) 0.0266(7) 0.0105(5) 0.0030(5) 0.0040(5)
C5 C 0.0302(7) 0.0310(7) 0.0231(6) 0.0127(6) 0.0026(5) 0.0067(5)
C6 C 0.0272(7) 0.0321(7) 0.0282(7) 0.0134(6) -0.0027(5) 0.0046(6)
C7 C 0.0241(6) 0.0257(7) 0.0291(7) 0.0125(5) 0.0023(5) 0.0033(5)
C8 C 0.0230(6) 0.0330(7) 0.0295(7) 0.0138(6) 0.0006(5) 0.0035(6)
C9 C 0.0157(6) 0.0298(7) 0.0265(6) 0.0090(5) -0.0014(5) 0.0009(5)
C10 C 0.0204(6) 0.0364(8) 0.0228(6) 0.0117(6) 0.0006(5) 0.0000(5)
C11 C 0.0255(6) 0.0331(8) 0.0295(7) 0.0147(6) -0.0011(5) -0.0047(6)
C12 C 0.0253(6) 0.0286(7) 0.0314(7) 0.0118(5) -0.0022(5) 0.0004(6)
C13 C 0.0169(6) 0.0308(7) 0.0259(6) 0.0085(5) -0.0012(5) 0.0006(5)
C14 C 0.0228(6) 0.0333(8) 0.0298(7) 0.0089(6) 0.0042(5) 0.0036(6)
C15 C 0.0284(7) 0.0301(7) 0.0202(6) 0.0108(6) 0.0053(5) 0.0033(5)
C16 C 0.0331(7) 0.0292(7) 0.0232(6) 0.0055(6) 0.0034(5) 0.0046(6)
C17 C 0.0432(8) 0.0256(7) 0.0253(7) 0.0122(6) 0.0014(6) 0.0054(5)
C18 C 0.0363(7) 0.0302(7) 0.0225(6) 0.0164(6) -0.0002(5) 0.0026(5)
C19 C 0.0297(7) 0.0286(7) 0.0175(6) 0.0124(6) 0.0013(5) 0.0025(5)
C20 C 0.0262(6) 0.0293(7) 0.0229(6) 0.0127(5) -0.0016(5) 0.0029(5)
C21 C 0.0178(6) 0.0286(7) 0.0242(6) 0.0104(5) -0.0015(5) 0.0024(5)
C22 C 0.0258(6) 0.0264(7) 0.0307(7) 0.0119(5) -0.0011(5) 0.0002(5)
C23 C 0.0278(7) 0.0343(8) 0.0282(7) 0.0150(6) -0.0009(5) -0.0059(6)
C24 C 0.0232(6) 0.0374(8) 0.0215(6) 0.0126(6) 0.0015(5) 0.0007(6)
C25 C 0.0257(6) 0.0238(6) 0.0233(6) 0.0113(5) 0.0029(5) 0.0037(5)
C26 C 0.0165(6) 0.0290(7) 0.0254(6) 0.0100(5) -0.0012(5) -0.0028(5)
C27 C 0.0286(6) 0.0238(7) 0.0201(6) 0.0105(5) 0.0039(5) 0.0044(5)
C28 C 0.0165(6) 0.0264(7) 0.0218(6) 0.0096(5) -0.0006(4) -0.0009(5)
O29 O 0.0257(5) 0.0358(5) 0.0226(5) 0.0096(4) 0.0049(3) 0.0029(4)
C30 C 0.0289(13) 0.0401(12) 0.0216(10) 0.0135(11) -0.0015(9) -0.0051(9)
C31 C 0.0451(12) 0.0441(13) 0.0319(11) 0.0245(10) -0.0034(9) 0.0042(9)
C32 C 0.114(4) 0.079(2) 0.0415(16) 0.079(3) -0.0122(19) -0.0077(13)
C30' C 0.0289(13) 0.0401(12) 0.0216(10) 0.0135(11) -0.0015(9) -0.0051(9)
C31' C 0.0451(12) 0.0441(13) 0.0319(11) 0.0245(10) -0.0034(9) 0.0042(9)
C32' C 0.114(4) 0.079(2) 0.0415(16) 0.079(3) -0.0122(19) -0.0077(13)
C30'' C 0.0289(13) 0.0401(12) 0.0216(10) 0.0135(11) -0.0015(9) -0.0051(9)
C31'' C 0.0451(12) 0.0441(13) 0.0319(11) 0.0245(10) -0.0034(9) 0.0042(9)
C32''' C 0.114(4) 0.079(2) 0.0415(16) 0.079(3) -0.0122(19) -0.0077(13)
O33 O 0.0209(4) 0.0330(5) 0.0275(5) 0.0140(4) 0.0015(3) -0.0031(4)
C34 C 0.0222(6) 0.0406(8) 0.0341(7) 0.0166(6) 0.0011(5) 0.0001(6)
C35 C 0.0345(8) 0.0521(10) 0.0370(8) 0.0277(7) 0.0020(6) -0.0022(7)
C36 C 0.0761(14) 0.1124(19) 0.0403(10) 0.0716(15) 0.0172(9) 0.0112(11)
O37 O 0.0297(5) 0.0246(5) 0.0326(5) 0.0120(4) 0.0021(4) 0.0047(4)
C38 C 0.0375(8) 0.0335(8) 0.0468(9) 0.0195(7) 0.0016(6) 0.0002(7)
C39 C 0.0384(8) 0.0399(9) 0.0418(9) 0.0152(7) 0.0033(6) 0.0003(7)
C40 C 0.0626(12) 0.0645(13) 0.0615(12) 0.0282(10) 0.0028(9) -0.0213(10)
O41 O 0.0206(4) 0.0253(5) 0.0229(4) 0.0094(4) 0.0001(3) -0.0008(4)
C42 C 0.0222(6) 0.0297(7) 0.0238(6) 0.0087(5) -0.0009(5) 0.0019(5)
C43 C 0.0388(8) 0.0331(8) 0.0422(8) 0.0145(7) -0.0079(6) -0.0064(7)
C44 C 0.0434(9) 0.0345(9) 0.0444(9) 0.0007(7) -0.0045(7) -0.0003(7)
C45 C 0.0264(6) 0.0246(7) 0.0228(6) 0.0111(5) 0.0025(5) 0.0062(5)
C46 C 0.0311(7) 0.0250(7) 0.0231(6) 0.0118(5) 0.0051(5) 0.0036(5)
C47 C 0.0293(7) 0.0227(7) 0.0259(7) 0.0087(6) 0.0003(5) 0.0035(5)
C48 C 0.0238(6) 0.0270(7) 0.0268(6) 0.0095(5) 0.0032(5) 0.0076(5)
C49 C 0.0308(7) 0.0304(7) 0.0234(6) 0.0142(6) 0.0047(5) 0.0029(5)
C50 C 0.0280(7) 0.0247(7) 0.0259(7) 0.0086(6) 0.0013(5) 0.0013(5)
N51 N 0.0270(6) 0.0359(7) 0.0323(6) 0.0104(5) 0.0061(5) 0.0076(5)
O52 O 0.0374(6) 0.0612(8) 0.0463(7) 0.0084(5) 0.0189(5) -0.0076(6)
O53 O 0.0308(5) 0.0324(6) 0.0608(7) 0.0020(5) 0.0102(5) 0.0022(5)

loop_
_atom_type_symbol
_atom_type_scat_dispersion_real
_atom_type_scat_dispersion_imag
_atom_type_scat_source
_atom_type_scat_Cromer_Mann_a1
_atom_type_scat_Cromer_Mann_b1
_atom_type_scat_Cromer_Mann_a2
_atom_type_scat_Cromer_Mann_b2
_atom_type_scat_Cromer_Mann_a3
_atom_type_scat_Cromer_Mann_b3
_atom_type_scat_Cromer_Mann_a4
_atom_type_scat_Cromer_Mann_b4
_atom_type_scat_Cromer_Mann_c
C 0.0181 0.0091 'International Tables Vol C tables 4.2.6.8 and 6.1.1.4' 2.31 20.843901 1.02 10.2075 1.5886 0.5687 0.865 51.651199 0.2156
H 0.0000 0.0000 'International Tables Vol C tables 4.2.6.8 and 6.1.1.4' 0.493002 10.5109 0.322912 26.1257 0.140191 3.14236 0.04081 57.799702 0.003038
N 0.0311 0.0180 'International Tables Vol C tables 4.2.6.8 and 6.1.1.4' 12.2126 0.0057 3.1322 9.8933 2.0125 28.997499 1.1663 0.5826 -11.529
O 0.0492 0.0322 'International Tables Vol C tables 4.2.6.8 and 6.1.1.4' 3.0485 13.2771 2.2868 5.7011 1.5463 0.3239 0.867 32.908901 0.2508

loop_
_geom_angle_atom_site_label_1
_geom_angle_atom_site_label_2
_geom_angle_atom_site_label_3
_geom_angle
C2 C1 C24 120.41(12)
C2 C1 C28 121.62(12)
C24 C1 C28 117.98(13)
C1 C2 C3 111.26(9)
C1 C2 H1c2 109.47
C1 C2 H2c2 109.47
C3 C2 H1c2 109.47
C3 C2 H2c2 109.47
H1c2 C2 H2c2 107.62
C2 C3 C4 122.81(12)
C2 C3 C25 118.73(11)
C4 C3 C25 118.17(12)
C3 C4 C5 119.50(11)
C3 C4 C45 122.34(11)
C5 C4 C45 118.12(11)
C4 C5 C6 120.81(12)
C4 C5 H1c5 119.6
C6 C5 H1c5 119.6
C5 C6 C7 120.79(12)
C5 C6 H1c6 119.6
C7 C6 H1c6 119.6
C6 C7 C8 122.06(11)
C6 C7 C25 117.88(11)
C8 C7 C25 119.89(12)
C7 C8 C9 111.10(13)
C7 C8 H1c8 109.47
C7 C8 H2c8 109.47
C9 C8 H1c8 109.47
C9 C8 H2c8 109.47
H1c8 C8 H2c8 107.79
C8 C9 C10 119.42(12)
C8 C9 C26 122.39(13)
C10 C9 C26 118.13(14)
C9 C10 C11 121.36(12)
C9 C10 H1c10 119.32
C11 C10 H1c10 119.32
C10 C11 C12 119.40(15)
C10 C11 H1c11 120.3
C12 C11 H1c11 120.3
C11 C12 C13 121.20(15)
C11 C12 H1c12 119.4
C13 C12 H1c12 119.4
C12 C13 C14 119.42(14)
C12 C13 C26 118.42(12)
C14 C13 C26 121.85(13)
C13 C14 C15 108.88(12)
C13 C14 H1c14 109.47
C13 C14 H2c14 109.47
C15 C14 H1c14 109.47
C15 C14 H2c14 109.47
H1c14 C14 H2c14 110.06
C14 C15 C16 120.64(11)
C14 C15 C27 120.55(13)
C16 C15 C27 118.19(14)
C15 C16 C17 120.88(12)
C15 C16 H1c16 119.56
C17 C16 H1c16 119.56
C16 C17 C18 119.96(15)
C16 C17 H1c17 120.02
C18 C17 H1c17 120.02
C17 C18 C19 121.09(16)
C17 C18 H1c18 119.46
C19 C18 H1c18 119.46
C18 C19 C20 121.50(14)
C18 C19 C27 117.82(11)
C20 C19 C27 120.57(13)
C19 C20 C21 111.53(9)
C19 C20 H1c20 109.47
C19 C20 H2c20 109.47
C21 C20 H1c20 109.47
C21 C20 H2c20 109.47
H1c20 C20 H2c20 107.33
C20 C21 C22 120.34(13)
C20 C21 C28 121.40(12)
C22 C21 C28 118.23(12)
C21 C22 C23 120.98(14)
C21 C22 H1c22 119.51
C23 C22 H1c22 119.51
C22 C23 C24 119.72(14)
C22 C23 H1c23 120.14
C24 C23 H1c23 120.14
C1 C24 C23 121.14(12)
C1 C24 H1c24 119.43
C23 C24 H1c24 119.43
C3 C25 C7 122.42(12)
C3 C25 O29 118.93(11)
C7 C25 O29 118.44(11)
C9 C26 C13 121.38(14)
C9 C26 O33 119.91(13)
C13 C26 O33 118.61(11)
C15 C27 C19 121.69(14)
C15 C27 O37 119.54(14)
C19 C27 O37 118.53(10)
C1 C28 C21 121.77(12)
C1 C28 O41 118.85(12)
C21 C28 O41 119.37(11)
C25 O29 C30 116.33(12)
O29 C30 C31 112.15(15)
O29 C30 H1c30 109.47
O29 C30 H2c30 109.47
C31 C30 H1c30 109.47
C31 C30 H2c30 109.47
H1c30 C30 H2c30 106.65
C30 C31 C32 110.0(3)
C30 C31 H1c31 109.47
C30 C31 H2c31 109.47
C32 C31 H1c31 109.47
C32 C31 H2c31 109.47
H1c31 C31 H2c31 108.92
C31 C32 H1c32 109.47
C31 C32 H2c32 109.47
C31 C32 H3c32 109.47
H1c32 C32 H2c32 109.47
H1c32 C32 H3c32 109.47
O29 C30' C31' 112.2(4)
O29 C30' H1c30' 109.47
O29 C30' H2c30' 109.47
C31' C30' H1c30' 109.47
C31' C30' H2c30' 109.47
H1c30' C30' H2c30' 106.65
C30' C31' C32' 110.0(6)
C30' C31' H1c31' 109.47
C30' C31' H2c31' 109.47
C32' C31' H1c31' 109.47
C32' C31' H2c31' 109.47
H1c31' C31' H2c31' 108.92
C31' C32' H1c32' 109.47
C31' C32' H2c32' 109.47
C31' C32' H3c32' 109.47
O29 C30'' C31'' 112.2(8)
O29 C30'' H1c30'' 109.47
O29 C30'' H2c30'' 109.47
C31'' C30'' H1c30'' 109.47
C31'' C30'' H2c30'' 109.47
H1c30'' C30'' H2c30'' 106.65
C30'' C31'' C32'' 110.0(9)
C30'' C31'' H1c31'' 109.47
C30'' C31'' H2c31'' 109.47
C32'' C31'' H1c31'' 109.47
C32'' C31'' H2c31'' 109.47
H1c31'' C31'' H2c31'' 108.92
C31'' C32'' H1c32'' 109.47
C31'' C32'' H2c32'' 109.47
C31'' C32'' H3c32'' 109.47
H1c32'' C32'' H2c32'' 109.47
H1c32'' C32'' H3c32'' 109.47
H2c32'' C32'' H3c32'' 109.47
C26 O33 C34 113.12(9)
O33 C34 C35 109.22(11)
O33 C34 H1c34 109.47
O33 C34 H2c34 109.47
C35 C34 H1c34 109.47
C35 C34 H2c34 109.47
H1c34 C34 H2c34 109.73
C34 C35 C36 113.67(18)
C34 C35 H1c35 109.47
C34 C35 H2c35 109.47
C36 C35 H1c35 109.47
C36 C35 H2c35 109.47
H1c35 C35 H2c35 104.91
C35 C36 H1c36 109.47
C35 C36 H2c36 109.47
C35 C36 H3c36 109.47
H1c36 C36 H2c36 109.47
H1c36 C36 H3c36 109.47
H2c36 C36 H3c36 109.47
C27 O37 C38 114.89(10)
O37 C38 C39 112.52(14)
O37 C38 H1c38 109.47
O37 C38 H2c38 109.47
C39 C38 H1c38 109.47
C39 C38 H2c38 109.47
H1c38 C38 H2c38 106.24
C38 C39 C40 111.36(16)
C38 C39 H1c39 109.47
C38 C39 H2c39 109.47
C40 C39 H1c39 109.47
C40 C39 H2c39 109.47
H1c39 C39 H2c39 107.52
C39 C40 H1c40 109.47
C39 C40 H2c40 109.47
C39 C40 H3c40 109.47
H1c40 C40 H2c40 109.47
H1c40 C40 H3c40 109.47
H2c40 C40 H3c40 109.47
C28 O41 C42 111.53(10)
O41 C42 C43 109.70(13)
O41 C42 H1c42 109.47
O41 C42 H2c42 109.47
C43 C42 H1c42 109.47
C43 C42 H2c42 109.47
H1c42 C42 H2c42 109.24
C42 C43 C44 110.99(15)
C42 C43 H1c43 109.47
C42 C43 H2c43 109.47
C44 C43 H1c43 109.47
C44 C43 H2c43 109.47
H1c43 C43 H2c43 107.91
C43 C44 H1c44 109.47
C43 C44 H2c44 109.47
C43 C44 H3c44 109.47
H1c44 C44 H2c44 109.47
H1c44 C44 H3c44 109.47
H2c44 C44 H3c44 109.47
C4 C45 C46 120.35(12)
C4 C45 C50 120.88(10)
C46 C45 C50 118.68(11)
C45 C46 C47 121.14(13)
C45 C46 H1c46 119.43
C47 C46 H1c46 119.43
C46 C47 C48 118.25(11)
C46 C47 H1c47 120.87
C48 C47 H1c47 120.88
C47 C48 C49 122.47(11)
C47 C48 N51 119.17(10)
C49 C48 N51 118.35(12)
C48 C49 C50 118.46(13)
C48 C49 H1c49 120.77
C50 C49 H1c49 120.77
C45 C50 C49 120.99(11)
C45 C50 H1c50 119.5
C49 C50 H1c50 119.5
C48 N51 O52 118.46(11)
C48 N51 O53 118.27(12)
O52 N51 O53 123.27(12)

loop_
_geom_bond_atom_site_label_1
_geom_bond_atom_site_label_2
_geom_bond_distance
C1 C2 1.516(2)
C1 C24 1.393(2)
C1 C28 1.4016(18)
C2 C3 1.5225(19)
C2 H1c2 0.96
C2 H2c2 0.96
C3 C4 1.4028(18)
C3 C25 1.3987(18)
C4 C5 1.3998(19)
C4 C45 1.4886(17)
C5 C6 1.3856(18)
C5 H1c5 0.96
C6 C7 1.3918(19)
C6 H1c6 0.96
C7 C8 1.5107(17)
C7 C25 1.3976(18)
C8 C9 1.513(2)
C8 H1c8 0.96
C8 H2c8 0.96
C9 C10 1.393(2)
C9 C26 1.3992(18)
C10 C11 1.383(2)
C10 H1c10 0.96
C11 C12 1.3821(19)
C11 H1c11 0.96
C12 C13 1.392(2)
C12 H1c12 0.96
C13 C14 1.5203(19)
C13 C26 1.395(2)
C14 C15 1.518(2)
C14 H1c14 0.96
C14 H2c14 0.96
C15 C16 1.388(2)
C15 C27 1.4028(16)
C16 C17 1.386(2)
C16 H1c16 0.96
C17 C18 1.3848(17)
C17 H1c17 0.96
C18 C19 1.394(2)
C18 H1c18 0.96
C19 C20 1.5088(16)
C19 C27 1.399(2)
C20 C21 1.5221(18)
C20 H1c20 0.96
C20 H2c20 0.96
C21 C22 1.393(2)
C21 C28 1.394(2)
C22 C23 1.3875(19)
C22 H1c22 0.96
C23 C24 1.384(2)
C23 H1c23 0.96
C24 H1c24 0.96
C25 O29 1.3749(15)
C26 O33 1.3918(18)
C27 O37 1.3778(18)
C28 O41 1.3897(16)
O29 C30 1.434(2)
O29 C30' 1.438(6)
O29 C30'' 1.434(10)
C30 C31 1.498(4)
C30 H1c30 0.96
C30 H2c30 0.96
C31 C32 1.542(5)
C31 H1c31 0.96
C31 H2c31 0.96
C32 H1c32 0.96
C32 H2c32 0.96
C32 H3c32 0.96
C30' C31' 1.500(7)
C30' H1c30' 0.96
C30' H2c30' 0.96
C31' C32' 1.542(17)
C31' H1c31' 0.96
C31' H2c31' 0.96
C32' H1c32' 0.96
C32' H2c32' 0.96
C32' H3c32' 0.96
C30'' C31'' 1.498(7)
C30'' H1c30'' 0.96
C30'' H2c30'' 0.96
C31'' C32'' 1.54(2)
C31'' H1c31'' 0.96
C31'' H2c31'' 0.96
C32'' H1c32'' 0.96
C32'' H2c32'' 0.96
C32'' H3c32'' 0.96
O33 C34 1.4415(18)
C34 C35 1.502(2)
C34 H1c34 0.96
C34 H2c34 0.96
C35 C36 1.513(3)
C35 H1c35 0.96
C35 H2c35 0.96
C36 H1c36 0.96
C36 H2c36 0.96
C36 H3c36 0.96
O37 C38 1.435(2)
C38 C39 1.505(2)
C38 H1c38 0.96
C38 H2c38 0.96
C39 C40 1.522(3)
C39 H1c39 0.96
C39 H2c39 0.96
C40 H1c40 0.96
C40 H2c40 0.96
C40 H3c40 0.96
O41 C42 1.4366(14)
C42 C43 1.493(2)
C42 H1c42 0.96
C42 H2c42 0.96
C43 C44 1.517(2)
C43 H1c43 0.96
C43 H2c43 0.96
C44 H1c44 0.96
C44 H2c44 0.96
C44 H3c44 0.96
C45 C46 1.4012(16)
C45 C50 1.395(2)
C46 C47 1.3825(18)
C46 H1c46 0.96
C47 C48 1.383(2)
C47 H1c47 0.96
C48 C49 1.3841(17)
C48 N51 1.4644(16)
C49 C50 1.3835(18)
C49 H1c49 0.96
C50 H1c50 0.96
N51 O52 1.2220(19)
N51 O53' 1.2224(15)

loop_
_geom_hbond_atom_site_label_D
_geom_hbond_atom_site_label_H
_geom_hbond_atom_site_label_A
_geom_hbond_distance_DH
_geom_hbond_distance_HA
_geom_hbond_distance_DA
_geom_hbond_angle_DHA
C2 H1c2 O41 0.96 2.41 2.8700(16) 108.92
C8 H1c8 O33 0.96 2.46 2.9044(16) 108.09
C14 H2c14 O33 0.96 2.41 2.867(2) 108.57
C20 H1c20 O41 0.96 2.42 2.8733(18) 108.83
